data_7234288
loop_
_publ_author_name
'Poopathy Kathirgamanathan'
'Sivagnanasundram Surendrakumar'
'Seenivasagam Ravichandran'
'Muttulingam Kumaraverl'
'Juan Antipan Lara'
'Subramaniam Ganeshamurugan'
'Lisa M. Bushby'
'Jeremiah P. Tidey'
'Alexander J. Blake'

_publ_section_title
;
 Energy level tuning of blue emitting and electron transporting vinylene
 bis(vinyl quinolinyl)benzene derivatives: synthesis, characterisation,
 thin film characterisation and performance in OLEDs
;
_journal_name_full 'Journal of Materials Chemistry C'
_journal_page_first 6652
_journal_page_last 6667
_journal_paper_doi 10.1039/C5TC00932D
_journal_volume 3
_journal_year 2015
_chemical_formula_moiety 'C28 H20 N2'
_chemical_formula_sum 'C28 H20 N2'
_chemical_formula_weight 384.46
_chemical_name_systematic 'bis (vinyl quinolinyl)bBenzene'
_space_group_crystal_system triclinic
_space_group_IT_number 2
_space_group_name_Hall '-P 1'
_space_group_name_H-M_alt 'P -1'
_atom_sites_solution_hydrogens geom
_atom_sites_solution_primary direct
_cell_angle_alpha 102.184(6)
_cell_angle_beta 90.398(7)
_cell_angle_gamma 91.768(7)
_cell_formula_units_Z 2
_cell_length_a 3.9847(4)
_cell_length_b 11.5962(8)
_cell_length_c 21.0935(13)
_cell_measurement_reflns_used 4100
_cell_measurement_temperature 120.00(10)
_cell_measurement_theta_max 70.0090
_cell_measurement_theta_min 4.2870
_cell_volume 952.18(13)
_computing_cell_refinement
;
CrysAlisPro, Agilent Technologies,
Version 1.171.36.28 (release 01-02-2013 CrysAlis171 .NET)
(compiled Feb  1 2013,16:14:44)
;
_computing_data_collection
;
CrysAlisPro, Agilent Technologies,
Version 1.171.36.28 (release 01-02-2013 CrysAlis171 .NET)
(compiled Feb  1 2013,16:14:44)
;
_computing_data_reduction
;
CrysAlisPro, Agilent Technologies,
Version 1.171.36.28 (release 01-02-2013 CrysAlis171 .NET)
(compiled Feb  1 2013,16:14:44)
;
_computing_molecular_graphics
;
MERCURY, C. F. Macrae, P. R. Edgington, P. McCabe, E. Pidcock, 
G. P. Shields, R. Taylor, M. Towler and J. van de Streek, 
J. Appl. Crystallogr. 2006, 39, 453
;
_computing_publication_material
;
OLEX2, L. J. Bourhis, O. V. Dolomanov, R. J. Gildea, J. A. K. Howard
and H. Puschmann, Acta Crystallogr., Sect. A 2015, 71, 59. 
;
_computing_structure_refinement
;
SHELXL, G. M. Sheldrick, Acta Crystallogr., Sect. A 2015, 71, 3.
;
_computing_structure_solution
;
SHELXS, G. M. Sheldrick, Acta Crystallogr., Sect. A 2008, 64, 112.
;
_diffrn_ambient_temperature 120.00(10)
_diffrn_detector_area_resol_mean 8.0750
_diffrn_measured_fraction_theta_full 0.9965
_diffrn_measured_fraction_theta_max 0.9870
_diffrn_measurement_details
;
#__ type_ start__ end____ width___ exp.time_
  1 omega   17.00   49.00   1.0000   40.0000
omega____ theta____ kappa____ phi______ frames
    -        0.0000  -99.0000   30.0000 32

#__ type_ start__ end____ width___ exp.time_
  2 omega  -32.00    1.00   1.0000   40.0000
omega____ theta____ kappa____ phi______ frames
    -        0.0000   77.0000    0.0000 33

#__ type_ start__ end____ width___ exp.time_
  3 omega   22.00   69.00   1.0000   40.0000
omega____ theta____ kappa____ phi______ frames
    -        0.0000   77.0000    0.0000 47

#__ type_ start__ end____ width___ exp.time_
  4 omega -135.00    8.00   1.0000   80.0000
omega____ theta____ kappa____ phi______ frames
    -      -53.5000  -12.0000  -30.0000 143

#__ type_ start__ end____ width___ exp.time_
  5 omega -132.00 -107.00   1.0000   80.0000
omega____ theta____ kappa____ phi______ frames
    -      -53.5000 -104.0000 -180.0000 25

#__ type_ start__ end____ width___ exp.time_
  6 omega -130.00 -105.00   1.0000   80.0000
omega____ theta____ kappa____ phi______ frames
    -      -53.5000 -123.0000 -131.0000 25

#__ type_ start__ end____ width___ exp.time_
  7 omega  -81.00   16.00   1.0000   80.0000
omega____ theta____ kappa____ phi______ frames
    -      -53.5000   61.0000  -60.0000 97

#__ type_ start__ end____ width___ exp.time_
  8 omega -133.00 -108.00   1.0000   80.0000
omega____ theta____ kappa____ phi______ frames
    -      -53.5000  -95.0000   60.0000 25

#__ type_ start__ end____ width___ exp.time_
  9 omega  -42.00    6.00   1.0000   80.0000
omega____ theta____ kappa____ phi______ frames
    -      -53.5000   30.0000 -180.0000 48

#__ type_ start__ end____ width___ exp.time_
 10 omega  -89.00  -18.00   1.0000   80.0000
omega____ theta____ kappa____ phi______ frames
    -      -53.5000   77.0000  120.0000 71

#__ type_ start__ end____ width___ exp.time_
 11 omega  -20.00   25.00   1.0000   80.0000
omega____ theta____ kappa____ phi______ frames
    -      -53.5000   30.0000  -60.0000 45

#__ type_ start__ end____ width___ exp.time_
 12 omega   23.00   50.00   1.0000   80.0000
omega____ theta____ kappa____ phi______ frames
    -       56.0000 -125.0000 -150.0000 27

#__ type_ start__ end____ width___ exp.time_
 13 omega   61.00  120.00   1.0000   80.0000
omega____ theta____ kappa____ phi______ frames
    -       56.0000 -125.0000 -150.0000 59

#__ type_ start__ end____ width___ exp.time_
 14 omega   38.00   96.00   1.0000  160.0000
omega____ theta____ kappa____ phi______ frames
    -      112.0000  -50.0000    0.0000 58

#__ type_ start__ end____ width___ exp.time_
 15 omega   42.00   70.00   1.0000  160.0000
omega____ theta____ kappa____ phi______ frames
    -      112.0000  -38.0000 -150.0000 28

#__ type_ start__ end____ width___ exp.time_
 16 omega   76.00  103.00   1.0000  160.0000
omega____ theta____ kappa____ phi______ frames
    -      112.0000 -123.0000 -131.0000 27

#__ type_ start__ end____ width___ exp.time_
 17 omega   50.00  104.00   1.0000  160.0000
omega____ theta____ kappa____ phi______ frames
    -      112.0000  -50.0000 -120.0000 54

#__ type_ start__ end____ width___ exp.time_
 18 omega   50.00   84.00   1.0000  160.0000
omega____ theta____ kappa____ phi______ frames
    -      112.0000  -38.0000  120.0000 34

#__ type_ start__ end____ width___ exp.time_
 19 omega   61.00   88.00   1.0000  160.0000
omega____ theta____ kappa____ phi______ frames
    -      112.0000  -38.0000 -120.0000 27

#__ type_ start__ end____ width___ exp.time_
 20 omega   54.00   81.00   1.0000  160.0000
omega____ theta____ kappa____ phi______ frames
    -      112.0000  -25.0000   90.0000 27

#__ type_ start__ end____ width___ exp.time_
 21 omega  134.00  177.00   1.0000  160.0000
omega____ theta____ kappa____ phi______ frames
    -      112.0000  138.0000  150.0000 43

#__ type_ start__ end____ width___ exp.time_
 22 omega   88.00  175.00   1.0000  160.0000
omega____ theta____ kappa____ phi______ frames
    -      112.0000   50.0000    0.0000 87

#__ type_ start__ end____ width___ exp.time_
 23 omega   93.00  122.00   1.0000  160.0000
omega____ theta____ kappa____ phi______ frames
    -      112.0000  138.0000  150.0000 29

#__ type_ start__ end____ width___ exp.time_
 24 omega   39.00   72.00   1.0000  160.0000
omega____ theta____ kappa____ phi______ frames
    -      112.0000  -25.0000 -180.0000 33

#__ type_ start__ end____ width___ exp.time_
 25 omega   43.00  104.00   1.0000  160.0000
omega____ theta____ kappa____ phi______ frames
    -      112.0000  -50.0000   60.0000 61

#__ type_ start__ end____ width___ exp.time_
 26 omega   35.00  157.00   1.0000  160.0000
omega____ theta____ kappa____ phi______ frames
    -      112.0000  -92.0000 -120.0000 122

#__ type_ start__ end____ width___ exp.time_
 27 omega   82.00  126.00   1.0000  160.0000
omega____ theta____ kappa____ phi______ frames
    -      112.0000   50.0000   60.0000 44

#__ type_ start__ end____ width___ exp.time_
 28 omega  143.00  176.00   1.0000  160.0000
omega____ theta____ kappa____ phi______ frames
    -      112.0000   50.0000   60.0000 33

#__ type_ start__ end____ width___ exp.time_
 29 omega   78.00  178.00   1.0000  160.0000
omega____ theta____ kappa____ phi______ frames
    -      112.0000  -12.0000  -30.0000 100

#__ type_ start__ end____ width___ exp.time_
 30 omega   54.00  124.00   1.0000  160.0000
omega____ theta____ kappa____ phi______ frames
    -      112.0000  -92.0000   60.0000 70

#__ type_ start__ end____ width___ exp.time_
 31 omega  -37.00   75.00   1.0000   40.0000
omega____ theta____ kappa____ phi______ frames
    -        0.0000   77.0000   90.0000 112

#__ type_ start__ end____ width___ exp.time_
 32 omega  -37.00   75.00   1.0000   40.0000
omega____ theta____ kappa____ phi______ frames
    -        0.0000   77.0000 -180.0000 112

#__ type_ start__ end____ width___ exp.time_
 33 omega -130.00  -73.00   1.0000   80.0000
omega____ theta____ kappa____ phi______ frames
    -      -53.5000 -125.0000  -30.0000 57

#__ type_ start__ end____ width___ exp.time_
 34 omega -132.00  -79.00   1.0000   80.0000
omega____ theta____ kappa____ phi______ frames
    -      -53.5000  -92.0000 -120.0000 53

#__ type_ start__ end____ width___ exp.time_
 35 omega    5.00  135.00   1.0000   80.0000
omega____ theta____ kappa____ phi______ frames
    -       56.0000   30.0000 -120.0000 130

#__ type_ start__ end____ width___ exp.time_
 36 omega   19.00  131.00   1.0000   80.0000
omega____ theta____ kappa____ phi______ frames
    -       56.0000   77.0000    0.0000 112

#__ type_ start__ end____ width___ exp.time_
 37 omega   19.00  131.00   1.0000   80.0000
omega____ theta____ kappa____ phi______ frames
    -       56.0000   77.0000   60.0000 112

#__ type_ start__ end____ width___ exp.time_
 38 omega   19.00  131.00   1.0000   80.0000
omega____ theta____ kappa____ phi______ frames
    -       56.0000   77.0000  -60.0000 112

#__ type_ start__ end____ width___ exp.time_
 39 omega   23.00  120.00   1.0000   80.0000
omega____ theta____ kappa____ phi______ frames
    -       56.0000 -125.0000  -90.0000 97

#__ type_ start__ end____ width___ exp.time_
 40 omega   19.00  131.00   1.0000   80.0000
omega____ theta____ kappa____ phi______ frames
    -       56.0000   77.0000 -150.0000 112

#__ type_ start__ end____ width___ exp.time_
 41 omega   19.00  131.00   1.0000   80.0000
omega____ theta____ kappa____ phi______ frames
    -       56.0000   77.0000  -90.0000 112

#__ type_ start__ end____ width___ exp.time_
 42 omega   19.00  131.00   1.0000   80.0000
omega____ theta____ kappa____ phi______ frames
    -       56.0000   77.0000  120.0000 112

#__ type_ start__ end____ width___ exp.time_
 43 omega   81.00  178.00   1.0000  160.0000
omega____ theta____ kappa____ phi______ frames
    -      112.0000   50.0000   90.0000 97

#__ type_ start__ end____ width___ exp.time_
 44 omega   72.00  178.00   1.0000  160.0000
omega____ theta____ kappa____ phi______ frames
    -      112.0000   38.0000 -120.0000 106

#__ type_ start__ end____ width___ exp.time_
 45 omega   50.00  178.00   1.0000  160.0000
omega____ theta____ kappa____ phi______ frames
    -      112.0000   25.0000 -180.0000 128

#__ type_ start__ end____ width___ exp.time_
 46 omega   72.00  162.00   1.0000  160.0000
omega____ theta____ kappa____ phi______ frames
    -      112.0000   38.0000  -90.0000 90

#__ type_ start__ end____ width___ exp.time_
 47 omega   32.00  113.00   1.0000  160.0000
omega____ theta____ kappa____ phi______ frames
    -      112.0000 -104.0000  -90.0000 81

#__ type_ start__ end____ width___ exp.time_
 48 omega   75.00  178.00   1.0000  160.0000
omega____ theta____ kappa____ phi______ frames
    -      112.0000   77.0000  -60.0000 103

#__ type_ start__ end____ width___ exp.time_
 49 omega   72.00  178.00   1.0000  160.0000
omega____ theta____ kappa____ phi______ frames
    -      112.0000   38.0000 -150.0000 106

#__ type_ start__ end____ width___ exp.time_
 50 omega   72.00  178.00   1.0000  160.0000
omega____ theta____ kappa____ phi______ frames
    -      112.0000   38.0000  -60.0000 106

#__ type_ start__ end____ width___ exp.time_
 51 omega   75.00  178.00   1.0000  160.0000
omega____ theta____ kappa____ phi______ frames
    -      112.0000   77.0000    0.0000 103

#__ type_ start__ end____ width___ exp.time_
 52 omega   32.00   94.00   1.0000  160.0000
omega____ theta____ kappa____ phi______ frames
    -      112.0000  -25.0000  -90.0000 62
;
_diffrn_measurement_device_type 'SuperNova, Dual, Cu at zero, Eos'
_diffrn_measurement_method '\w scans'
_diffrn_orient_matrix_UB_11 -0.0186274000
_diffrn_orient_matrix_UB_12 0.1332113000
_diffrn_orient_matrix_UB_13 0.0019853000
_diffrn_orient_matrix_UB_21 -0.0314013000
_diffrn_orient_matrix_UB_22 0.0240816000
_diffrn_orient_matrix_UB_23 0.0743517000
_diffrn_orient_matrix_UB_31 0.3851151000
_diffrn_orient_matrix_UB_32 0.0129230000
_diffrn_orient_matrix_UB_33 0.0071918000
_diffrn_radiation_monochromator mirror
_diffrn_radiation_type 'Cu K\a'
_diffrn_radiation_wavelength 1.5418
_diffrn_reflns_av_R_equivalents 0.0562
_diffrn_reflns_av_unetI/netI 0.0588
_diffrn_reflns_Laue_measured_fraction_full 0.995
_diffrn_reflns_Laue_measured_fraction_max 0.986
_diffrn_reflns_limit_h_max 4
_diffrn_reflns_limit_h_min -3
_diffrn_reflns_limit_k_max 14
_diffrn_reflns_limit_k_min -14
_diffrn_reflns_limit_l_max 25
_diffrn_reflns_limit_l_min -25
_diffrn_reflns_number 10983
_diffrn_reflns_point_group_measured_fraction_full 0.995
_diffrn_reflns_point_group_measured_fraction_max 0.986
_diffrn_reflns_theta_full 67.684
_diffrn_reflns_theta_max 70.046
_diffrn_reflns_theta_min 3.902
_diffrn_source 'SuperNova (Cu) X-ray Source'
_exptl_absorpt_coefficient_mu 0.604
_exptl_absorpt_correction_T_max 1.035
_exptl_absorpt_correction_T_min 0.957
_exptl_absorpt_correction_type gaussian
_exptl_absorpt_process_details
;
CrysAlisPro, Agilent Technologies,
Version 1.171.36.28 (release 01-02-2013 CrysAlis171 .NET)
(compiled Feb  1 2013,16:14:44)
Numerical absorption correction based on gaussian integration over
			a multifaceted crystal model
;
_exptl_crystal_colour yellow
_exptl_crystal_colour_lustre .
_exptl_crystal_colour_primary yellow
_exptl_crystal_density_diffrn 1.341
_exptl_crystal_description plate
_exptl_crystal_F_000 404
_exptl_crystal_size_max 0.1188
_exptl_crystal_size_mid 0.0667
_exptl_crystal_size_min 0.0245
_refine_diff_density_max 0.201
_refine_diff_density_min -0.249
_refine_diff_density_rms 0.057
_refine_ls_extinction_coef .
_refine_ls_extinction_method none
_refine_ls_goodness_of_fit_ref 1.088
_refine_ls_hydrogen_treatment constr
_refine_ls_matrix_type full
_refine_ls_number_parameters 271
_refine_ls_number_reflns 3557
_refine_ls_number_restraints 0
_refine_ls_restrained_S_all 1.088
_refine_ls_R_factor_all 0.0969
_refine_ls_R_factor_gt 0.0668
_refine_ls_shift/su_max 0.000
_refine_ls_shift/su_mean 0.000
_refine_ls_structure_factor_coef Fsqd
_refine_ls_weighting_details
;
 w=1/[\s^2^(Fo^2^)+(0.0570P)^2^+0.7801P]
 where P=(Fo^2^+2Fc^2^)/3
;
_refine_ls_weighting_scheme calc
_refine_ls_wR_factor_gt 0.1556
_refine_ls_wR_factor_ref 0.1700
_reflns_Friedel_coverage 0.000
_reflns_Friedel_fraction_full .
_reflns_Friedel_fraction_max .
_reflns_number_gt 2512
_reflns_number_total 3557
_reflns_threshold_expression 'I > 2\s(I)'
_cod_data_source_file J-Mater-Chem-C-2015-3-6652.cif
_cod_data_source_block E278-ST
_cod_database_code 7234288
_chemical_oxdiff_formula 'C28 H20 N2'
_chemical_oxdiff_usercomment
;
PKAJBB, 12752, for PK / AJB, yellow trapezoidal plate mounted in 
light fomblin on micromount
;
_reflns_odcompleteness_completeness 99.65
_reflns_odcompleteness_iscentric 1
_reflns_odcompleteness_theta 66.97
_olex2_refinement_description
;
1. Fixed Uiso
 At 1.2 times of:
  All C(H) groups
2.a Aromatic/amide H refined with riding coordinates:
 C14(H14), C15(H15), C24(H24), C12(H12), C4(H4), C18(H18), C29(H29), C26(H26),
 C19(H19), C21(H21), C3(H3), C9(H9), C7(H7), C23(H23), C6(H6), C22(H22), C8(H8),
  C27(H27), C30(H30), C11(H11)
;
_shelx_space_group_comment
;
The symmetry employed for this shelxl refinement is uniquely defined
by the following loop, which should always be used as a source of
symmetry information in preference to the above space-group names.
They are only intended as comments.
;

loop_
_space_group_symop_operation_xyz
'x, y, z'
'-x, -y, -z'

loop_
_atom_site_label
_atom_site_type_symbol
_atom_site_fract_x
_atom_site_fract_y
_atom_site_fract_z
_atom_site_U_iso_or_equiv
_atom_site_adp_type
_atom_site_occupancy
_atom_site_site_symmetry_order
_atom_site_calc_flag
_atom_site_refinement_flags_posn
_atom_site_refinement_flags_adp
_atom_site_refinement_flags_occupancy
_atom_site_disorder_assembly
_atom_site_disorder_group
N1 N 0.2484(6) 0.89095(19) 0.24814(11) 0.0235(5) Uani 1 1 d . . . . .
N16 N 1.3898(6) 0.59082(19) 0.72426(11) 0.0242(5) Uani 1 1 d . . . . .
C13 C 0.0560(7) 0.9646(2) 0.05948(13) 0.0231(6) Uani 1 1 d . . . . .
C14 C -0.1386(7) 0.8941(2) 0.00967(13) 0.0240(6) Uani 1 1 d . . . . .
H14 H -0.2319 0.8227 0.0156 0.029 Uiso 1 1 calc R U . . .
C5 C 0.1975(7) 0.7594(2) 0.32446(13) 0.0245(6) Uani 1 1 d . . . . .
C15 C 0.1941(7) 1.0712(2) 0.04793(13) 0.0235(6) Uani 1 1 d . . . . .
H15 H 0.3261 1.1195 0.0800 0.028 Uiso 1 1 calc R U . . .
C10 C 0.3157(7) 0.8654(2) 0.30691(13) 0.0226(6) Uani 1 1 d . . . . .
C24 C 1.3279(7) 0.5700(2) 0.60983(14) 0.0282(6) Uani 1 1 d . . . . .
H24 H 1.4309 0.4976 0.6040 0.034 Uiso 1 1 calc R U . . .
C12 C 0.1236(7) 0.9325(2) 0.12141(13) 0.0241(6) Uani 1 1 d . . . . .
H12 H 0.2762 0.9811 0.1492 0.029 Uiso 1 1 calc R U . . .
C4 C 0.0070(7) 0.6780(2) 0.27773(14) 0.0269(6) Uani 1 1 d . . . . .
H4 H -0.0735 0.6072 0.2869 0.032 Uiso 1 1 calc R U . . .
C18 C 1.1890(7) 0.7645(2) 0.79596(14) 0.0265(6) Uani 1 1 d . . . . .
H18 H 1.1639 0.8063 0.8383 0.032 Uiso 1 1 calc R U . . .
C28 C 1.4369(7) 0.5597(2) 0.94892(13) 0.0229(6) Uani 1 1 d . . . . .
C29 C 1.3352(7) 0.6046(2) 1.01248(13) 0.0242(6) Uani 1 1 d . . . . .
H29 H 1.2235 0.6754 1.0215 0.029 Uiso 1 1 calc R U . . .
C26 C 1.4456(7) 0.5944(2) 0.83597(13) 0.0244(6) Uani 1 1 d . . . . .
H26 H 1.5901 0.5321 0.8247 0.029 Uiso 1 1 calc R U . . .
C19 C 1.0831(7) 0.8106(2) 0.74542(14) 0.0257(6) Uani 1 1 d . . . . .
H19 H 0.9864 0.8842 0.7530 0.031 Uiso 1 1 calc R U . . .
C25 C 1.2807(7) 0.6360(2) 0.67298(13) 0.0234(6) Uani 1 1 d . . . . .
C21 C 1.0110(7) 0.7846(2) 0.62600(14) 0.0282(6) Uani 1 1 d . . . . .
H21 H 0.9027 0.8558 0.6310 0.034 Uiso 1 1 calc R U . . .
C20 C 1.1212(7) 0.7459(2) 0.68129(13) 0.0235(6) Uani 1 1 d . . . . .
C17 C 1.3389(7) 0.6518(2) 0.78374(13) 0.0240(6) Uani 1 1 d . . . . .
C3 C -0.0571(7) 0.7044(2) 0.21917(14) 0.0269(6) Uani 1 1 d . . . . .
H3 H -0.1821 0.6515 0.1879 0.032 Uiso 1 1 calc R U . . .
C2 C 0.0667(7) 0.8130(2) 0.20543(13) 0.0233(6) Uani 1 1 d . . . . .
C9 C 0.5120(7) 0.9481(2) 0.35229(14) 0.0260(6) Uani 1 1 d . . . . .
H9 H 0.5955 1.0164 0.3408 0.031 Uiso 1 1 calc R U . . .
C7 C 0.4583(8) 0.8240(3) 0.43026(14) 0.0312(7) Uani 1 1 d . . . . .
H7 H 0.5055 0.8111 0.4714 0.037 Uiso 1 1 calc R U . . .
C23 C 1.2245(7) 0.6108(3) 0.55709(14) 0.0301(6) Uani 1 1 d . . . . .
H23 H 1.2618 0.5671 0.5156 0.036 Uiso 1 1 calc R U . . .
C6 C 0.2728(7) 0.7423(2) 0.38744(14) 0.0295(6) Uani 1 1 d . . . . .
H6 H 0.1941 0.6740 0.3997 0.035 Uiso 1 1 calc R U . . .
C22 C 1.0606(7) 0.7194(3) 0.56526(15) 0.0303(7) Uani 1 1 d . . . . .
H22 H 0.9868 0.7463 0.5292 0.036 Uiso 1 1 calc R U . . .
C8 C 0.5806(8) 0.9291(3) 0.41255(15) 0.0309(7) Uani 1 1 d . . . . .
H8 H 0.7073 0.9848 0.4420 0.037 Uiso 1 1 calc R U . . .
C27 C 1.3558(7) 0.6229(2) 0.89793(14) 0.0255(6) Uani 1 1 d . . . . .
H27 H 1.2286 0.6898 0.9100 0.031 Uiso 1 1 calc R U . . .
C30 C 1.3955(7) 0.5473(2) 1.06226(13) 0.0245(6) Uani 1 1 d . . . . .
H30 H 1.3241 0.5800 1.1039 0.029 Uiso 1 1 calc R U . . .
C11 C -0.0111(7) 0.8402(2) 0.14265(13) 0.0250(6) Uani 1 1 d . . . . .
H11 H -0.1639 0.7904 0.1156 0.030 Uiso 1 1 calc R U . . .

loop_
_atom_site_aniso_label
_atom_site_aniso_U_11
_atom_site_aniso_U_22
_atom_site_aniso_U_33
_atom_site_aniso_U_23
_atom_site_aniso_U_13
_atom_site_aniso_U_12
N1 0.0229(13) 0.0200(10) 0.0287(12) 0.0074(9) 0.0018(10) 0.0040(9)
N16 0.0225(12) 0.0198(10) 0.0316(12) 0.0087(9) 0.0004(10) -0.0020(9)
C13 0.0201(14) 0.0207(12) 0.0294(14) 0.0069(10) 0.0037(11) 0.0032(10)
C14 0.0216(14) 0.0177(12) 0.0329(14) 0.0056(10) 0.0035(11) 0.0011(10)
C5 0.0214(14) 0.0212(13) 0.0327(14) 0.0083(11) 0.0081(11) 0.0066(11)
C15 0.0213(14) 0.0198(12) 0.0286(14) 0.0035(10) -0.0006(11) 0.0002(10)
C10 0.0180(14) 0.0199(12) 0.0315(14) 0.0082(11) 0.0049(11) 0.0042(10)
C24 0.0249(15) 0.0229(13) 0.0368(16) 0.0060(11) 0.0035(12) 0.0003(11)
C12 0.0194(14) 0.0228(13) 0.0294(14) 0.0035(11) 0.0005(11) 0.0018(10)
C4 0.0253(15) 0.0183(12) 0.0389(16) 0.0094(11) 0.0072(12) 0.0012(11)
C18 0.0245(15) 0.0236(13) 0.0309(14) 0.0051(11) 0.0018(12) -0.0009(11)
C28 0.0183(14) 0.0194(12) 0.0314(14) 0.0069(10) -0.0014(11) -0.0029(10)
C29 0.0202(14) 0.0176(12) 0.0340(14) 0.0039(11) 0.0002(11) 0.0004(10)
C26 0.0223(14) 0.0190(12) 0.0327(15) 0.0077(10) 0.0004(11) -0.0010(10)
C19 0.0245(15) 0.0170(12) 0.0360(15) 0.0064(11) 0.0044(12) 0.0011(10)
C25 0.0181(14) 0.0187(12) 0.0338(15) 0.0073(11) 0.0009(11) -0.0044(10)
C21 0.0207(15) 0.0237(13) 0.0425(16) 0.0124(12) 0.0015(12) -0.0020(11)
C20 0.0157(13) 0.0213(12) 0.0351(15) 0.0100(11) 0.0016(11) -0.0038(10)
C17 0.0194(14) 0.0202(12) 0.0333(15) 0.0083(11) 0.0004(11) -0.0032(10)
C3 0.0227(15) 0.0218(13) 0.0358(15) 0.0052(11) 0.0034(12) -0.0018(11)
C2 0.0190(14) 0.0210(12) 0.0301(14) 0.0055(11) 0.0031(11) 0.0024(10)
C9 0.0210(14) 0.0231(13) 0.0345(15) 0.0074(11) 0.0034(12) 0.0024(11)
C7 0.0264(16) 0.0389(16) 0.0322(15) 0.0154(13) 0.0041(12) 0.0087(13)
C23 0.0264(16) 0.0331(15) 0.0307(15) 0.0072(12) 0.0035(12) -0.0048(12)
C6 0.0258(16) 0.0277(14) 0.0394(16) 0.0163(12) 0.0057(12) 0.0058(12)
C22 0.0236(16) 0.0341(15) 0.0363(16) 0.0148(13) -0.0014(12) -0.0033(12)
C8 0.0246(16) 0.0332(15) 0.0349(15) 0.0065(12) -0.0001(12) 0.0042(12)
C27 0.0207(14) 0.0195(12) 0.0365(15) 0.0069(11) -0.0021(12) -0.0021(10)
C30 0.0214(14) 0.0236(13) 0.0275(13) 0.0034(10) 0.0010(11) -0.0005(11)
C11 0.0221(14) 0.0228(13) 0.0304(14) 0.0065(11) 0.0011(11) 0.0009(11)

loop_
_atom_type_symbol
_atom_type_description
_atom_type_scat_dispersion_real
_atom_type_scat_dispersion_imag
_atom_type_scat_source
C C 0.0181 0.0091 'International Tables Vol C Tables 4.2.6.8 and 6.1.1.4'
H H 0.0000 0.0000 'International Tables Vol C Tables 4.2.6.8 and 6.1.1.4'
N N 0.0311 0.0180 'International Tables Vol C Tables 4.2.6.8 and 6.1.1.4'

loop_
_exptl_crystal_face_index_h
_exptl_crystal_face_index_k
_exptl_crystal_face_index_l
_exptl_crystal_face_perp_dist
_exptl_oxdiff_crystal_face_indexfrac_h
_exptl_oxdiff_crystal_face_indexfrac_k
_exptl_oxdiff_crystal_face_indexfrac_l
_exptl_oxdiff_crystal_face_x
_exptl_oxdiff_crystal_face_y
_exptl_oxdiff_crystal_face_z
0 0 -13 0.0148 0.0017 0.0004 -13.0053 -0.0258 -0.9670 -0.0929
0 0 13 0.0098 -0.0017 -0.0004 13.0053 0.0258 0.9670 0.0929
-2 -2 -1 0.0482 -2.0014 -1.9941 -1.0071 -0.2304 -0.0601 -0.8038
2 2 1 0.0354 2.0014 1.9941 1.0071 0.2304 0.0601 0.8038
0 7 -2 0.0279 0.0002 6.9940 -1.9984 0.9277 0.0198 0.0761
0 -7 1 0.0377 -0.0000 -6.9940 0.9980 -0.9297 -0.0942 -0.0832

loop_
_geom_angle_atom_site_label_1
_geom_angle_atom_site_label_2
_geom_angle_atom_site_label_3
_geom_angle
_geom_angle_site_symmetry_1
_geom_angle_site_symmetry_3
C2 N1 C10 118.2(2) . .
C17 N16 C25 118.3(2) . .
C14 C13 C15 117.3(2) . .
C14 C13 C12 123.6(2) . .
C15 C13 C12 119.1(3) . .
C13 C14 H14 119.5 . .
C15 C14 C13 121.1(2) 2_575 .
C15 C14 H14 119.5 2_575 .
C4 C5 C10 117.5(2) . .
C4 C5 C6 123.9(3) . .
C6 C5 C10 118.6(3) . .
C13 C15 H15 119.2 . .
C14 C15 C13 121.6(3) 2_575 .
C14 C15 H15 119.2 2_575 .
N1 C10 C5 122.8(3) . .
N1 C10 C9 118.2(2) . .
C9 C10 C5 118.9(2) . .
C25 C24 H24 119.6 . .
C23 C24 H24 119.6 . .
C23 C24 C25 120.7(3) . .
C13 C12 H12 116.5 . .
C11 C12 C13 126.9(3) . .
C11 C12 H12 116.5 . .
C5 C4 H4 120.5 . .
C3 C4 C5 119.1(2) . .
C3 C4 H4 120.5 . .
C19 C18 H18 120.1 . .
C19 C18 C17 119.8(3) . .
C17 C18 H18 120.1 . .
C29 C28 C27 119.4(2) . .
C29 C28 C30 116.9(2) . 2_867
C30 C28 C27 123.7(3) 2_867 .
C28 C29 H29 119.0 . .
C30 C29 C28 122.1(2) . .
C30 C29 H29 119.0 . .
C17 C26 H26 116.8 . .
C27 C26 H26 116.8 . .
C27 C26 C17 126.4(3) . .
C18 C19 H19 120.3 . .
C18 C19 C20 119.4(2) . .
C20 C19 H19 120.3 . .
N16 C25 C24 118.3(2) . .
N16 C25 C20 122.6(2) . .
C24 C25 C20 119.1(3) . .
C20 C21 H21 119.5 . .
C22 C21 H21 119.5 . .
C22 C21 C20 121.0(3) . .
C19 C20 C25 117.5(2) . .
C21 C20 C19 123.6(3) . .
C21 C20 C25 118.9(3) . .
N16 C17 C18 122.3(3) . .
N16 C17 C26 115.0(2) . .
C18 C17 C26 122.7(2) . .
C4 C3 H3 119.9 . .
C4 C3 C2 120.2(3) . .
C2 C3 H3 119.9 . .
N1 C2 C3 122.2(3) . .
N1 C2 C11 118.7(2) . .
C3 C2 C11 119.1(3) . .
C10 C9 H9 119.5 . .
C8 C9 C10 121.1(3) . .
C8 C9 H9 119.5 . .
C6 C7 H7 119.8 . .
C6 C7 C8 120.4(3) . .
C8 C7 H7 119.8 . .
C24 C23 H23 119.9 . .
C24 C23 C22 120.3(3) . .
C22 C23 H23 119.9 . .
C5 C6 H6 119.4 . .
C7 C6 C5 121.1(3) . .
C7 C6 H6 119.4 . .
C21 C22 C23 119.9(3) . .
C21 C22 H22 120.0 . .
C23 C22 H22 120.0 . .
C9 C8 C7 119.9(3) . .
C9 C8 H8 120.1 . .
C7 C8 H8 120.1 . .
C28 C27 H27 116.7 . .
C26 C27 C28 126.6(3) . .
C26 C27 H27 116.7 . .
C28 C30 H30 119.5 2_867 .
C29 C30 C28 121.0(3) . 2_867
C29 C30 H30 119.5 . .
C12 C11 C2 124.3(3) . .
C12 C11 H11 117.9 . .
C2 C11 H11 117.9 . .

loop_
_geom_bond_atom_site_label_1
_geom_bond_atom_site_label_2
_geom_bond_distance
_geom_bond_site_symmetry_2
N1 C10 1.361(3) .
N1 C2 1.326(4) .
N16 C25 1.371(4) .
N16 C17 1.324(4) .
C13 C14 1.400(4) .
C13 C15 1.407(3) .
C13 C12 1.457(4) .
C14 H14 0.9300 .
C14 C15 1.377(4) 2_575
C5 C10 1.424(3) .
C5 C4 1.411(4) .
C5 C6 1.415(4) .
C15 C14 1.377(4) 2_575
C15 H15 0.9300 .
C10 C9 1.415(4) .
C24 H24 0.9300 .
C24 C25 1.406(4) .
C24 C23 1.364(4) .
C12 H12 0.9300 .
C12 C11 1.343(4) .
C4 H4 0.9300 .
C4 C3 1.358(4) .
C18 H18 0.9300 .
C18 C19 1.360(4) .
C18 C17 1.429(4) .
C28 C29 1.400(4) .
C28 C27 1.463(4) .
C28 C30 1.404(4) 2_867
C29 H29 0.9300 .
C29 C30 1.380(4) .
C26 H26 0.9300 .
C26 C17 1.469(4) .
C26 C27 1.333(4) .
C19 H19 0.9300 .
C19 C20 1.414(4) .
C25 C20 1.420(4) .
C21 H21 0.9300 .
C21 C20 1.407(4) .
C21 C22 1.362(4) .
C3 H3 0.9300 .
C3 C2 1.425(4) .
C2 C11 1.458(4) .
C9 H9 0.9300 .
C9 C8 1.362(4) .
C7 H7 0.9300 .
C7 C6 1.359(4) .
C7 C8 1.421(4) .
C23 H23 0.9300 .
C23 C22 1.416(4) .
C6 H6 0.9300 .
C22 H22 0.9300 .
C8 H8 0.9300 .
C27 H27 0.9300 .
C30 C28 1.404(4) 2_867
C30 H30 0.9300 .
C11 H11 0.9300 .

loop_
_geom_torsion_atom_site_label_1
_geom_torsion_atom_site_label_2
_geom_torsion_atom_site_label_3
_geom_torsion_atom_site_label_4
_geom_torsion
_geom_torsion_site_symmetry_1
_geom_torsion_site_symmetry_2
_geom_torsion_site_symmetry_3
_geom_torsion_site_symmetry_4
N1 C10 C9 C8 178.2(3) . . . .
N1 C2 C11 C12 8.8(4) . . . .
N16 C25 C20 C19 1.4(4) . . . .
N16 C25 C20 C21 -178.8(3) . . . .
C13 C12 C11 C2 -179.9(3) . . . .
C14 C13 C15 C14 0.6(4) . . . 2_575
C14 C13 C12 C11 -7.0(4) . . . .
C5 C10 C9 C8 -1.8(4) . . . .
C5 C4 C3 C2 -0.1(4) . . . .
C15 C13 C14 C15 -0.6(4) . . . 2_575
C15 C13 C12 C11 173.6(3) . . . .
C10 N1 C2 C3 -0.2(4) . . . .
C10 N1 C2 C11 179.1(2) . . . .
C10 C5 C4 C3 -0.6(4) . . . .
C10 C5 C6 C7 -1.0(4) . . . .
C10 C9 C8 C7 0.9(4) . . . .
C24 C25 C20 C19 -179.0(3) . . . .
C24 C25 C20 C21 0.9(4) . . . .
C24 C23 C22 C21 1.2(4) . . . .
C12 C13 C14 C15 -180.0(3) . . . 2_575
C12 C13 C15 C14 180.0(3) . . . 2_575
C4 C5 C10 N1 1.0(4) . . . .
C4 C5 C10 C9 -179.0(2) . . . .
C4 C5 C6 C7 179.9(3) . . . .
C4 C3 C2 N1 0.5(4) . . . .
C4 C3 C2 C11 -178.8(3) . . . .
C18 C19 C20 C25 -2.0(4) . . . .
C18 C19 C20 C21 178.1(3) . . . .
C28 C29 C30 C28 0.0(5) . . . 2_867
C29 C28 C27 C26 177.1(3) . . . .
C19 C18 C17 N16 2.2(4) . . . .
C19 C18 C17 C26 -177.3(3) . . . .
C25 N16 C17 C18 -2.9(4) . . . .
C25 N16 C17 C26 176.7(2) . . . .
C25 C24 C23 C22 -1.4(4) . . . .
C20 C21 C22 C23 0.2(4) . . . .
C17 N16 C25 C24 -178.6(2) . . . .
C17 N16 C25 C20 1.1(4) . . . .
C17 C18 C19 C20 0.4(4) . . . .
C17 C26 C27 C28 174.1(3) . . . .
C3 C2 C11 C12 -171.8(3) . . . .
C2 N1 C10 C5 -0.5(4) . . . .
C2 N1 C10 C9 179.5(2) . . . .
C23 C24 C25 N16 -179.9(3) . . . .
C23 C24 C25 C20 0.4(4) . . . .
C6 C5 C10 N1 -178.2(3) . . . .
C6 C5 C10 C9 1.8(4) . . . .
C6 C5 C4 C3 178.5(3) . . . .
C6 C7 C8 C9 -0.1(4) . . . .
C22 C21 C20 C19 178.7(3) . . . .
C22 C21 C20 C25 -1.2(4) . . . .
C8 C7 C6 C5 0.1(4) . . . .
C27 C28 C29 C30 178.1(3) . . . .
C27 C26 C17 N16 -163.7(3) . . . .
C27 C26 C17 C18 15.9(5) . . . .
C30 C28 C29 C30 0.0(5) 2_867 . . .
C30 C28 C27 C26 -4.9(5) 2_867 . . .
